data_4337550
loop_
_publ_author_name
'Shen, Xiaoping'
'Zhou, Hongbo'
'Yan, Jiahao'
'Li, Yanfeng'
'Zhou, Hu'

_publ_section_title
;
 Syntheses, crystal structures, and magnetic properties of four new
 cyano-bridged bimetallic complexes based on the mer-[Fe(III)(qcq)(CN)3]-
 building block.
;
_journal_issue 1
_journal_name_full 'Inorganic chemistry'
_journal_page_first 116
_journal_page_last 127
_journal_paper_doi 10.1021/ic401753y
_journal_volume 53
_journal_year 2014
_chemical_formula_moiety 'C68 H40 Fe2 Mn N16 O2, 0.5(C4 H6 N2), 2(H2 O)'
_chemical_formula_sum 'C70 H47 Fe2 Mn N17 O4'
_chemical_formula_weight 1356.89
_chemical_name_systematic
; 
 ? 
;
_space_group_IT_number 2
_symmetry_cell_setting triclinic
_symmetry_space_group_name_Hall '-P 1'
_symmetry_space_group_name_H-M 'P -1'
_atom_sites_solution_hydrogens geom
_atom_sites_solution_primary direct
_atom_sites_solution_secondary difmap
_audit_creation_method SHELXL-97
_cell_angle_alpha 96.881(2)
_cell_angle_beta 109.572(3)
_cell_angle_gamma 109.261(2)
_cell_formula_units_Z 2
_cell_length_a 12.6301(13)
_cell_length_b 16.0901(15)
_cell_length_c 17.9602(14)
_cell_measurement_reflns_used 3819
_cell_measurement_temperature 293(2)
_cell_measurement_theta_max 24.72
_cell_measurement_theta_min 2.15
_cell_volume 3135.8(5)
_computing_cell_refinement SMART
_computing_data_collection 'SMART (Bruker, 2000)'
_computing_data_reduction 'SAINT (Bruker, 2000)'
_computing_molecular_graphics SHELXTL
_computing_publication_material SHELXTL
_computing_structure_refinement SHELXTL
_computing_structure_solution 'SHELXTL (Bruker, 2000)'
_diffrn_ambient_temperature 293(2)
_diffrn_measured_fraction_theta_full 0.979
_diffrn_measured_fraction_theta_max 0.979
_diffrn_measurement_device_type 'Bruker Smart Aepex CCD'
_diffrn_measurement_method 'phi and omega scans'
_diffrn_radiation_monochromator graphite
_diffrn_radiation_source 'fine-focus sealed tube'
_diffrn_radiation_type MoK\a
_diffrn_radiation_wavelength 0.71073
_diffrn_reflns_av_R_equivalents 0.0404
_diffrn_reflns_av_sigmaI/netI 0.0717
_diffrn_reflns_limit_h_max 15
_diffrn_reflns_limit_h_min -15
_diffrn_reflns_limit_k_max 17
_diffrn_reflns_limit_k_min -19
_diffrn_reflns_limit_l_max 20
_diffrn_reflns_limit_l_min -21
_diffrn_reflns_number 24399
_diffrn_reflns_theta_full 25.36
_diffrn_reflns_theta_max 25.36
_diffrn_reflns_theta_min 3.24
_exptl_absorpt_coefficient_mu 0.721
_exptl_absorpt_correction_T_max 0.8
_exptl_absorpt_correction_T_min 0.7
_exptl_absorpt_correction_type multi-scan
_exptl_absorpt_process_details 'SADABS; Bruker, 2000'
_exptl_crystal_colour black
_exptl_crystal_density_diffrn 1.437
_exptl_crystal_density_method 'not measured'
_exptl_crystal_description block
_exptl_crystal_F_000 1390
_exptl_crystal_size_max 0.26
_exptl_crystal_size_mid 0.22
_exptl_crystal_size_min 0.20
_refine_diff_density_max 0.345
_refine_diff_density_min -0.495
_refine_diff_density_rms 0.062
_refine_ls_extinction_method none
_refine_ls_goodness_of_fit_ref 1.026
_refine_ls_hydrogen_treatment constr
_refine_ls_matrix_type fullcycle
_refine_ls_number_parameters 867
_refine_ls_number_reflns 11274
_refine_ls_number_restraints 0
_refine_ls_restrained_S_all 1.026
_refine_ls_R_factor_all 0.0808
_refine_ls_R_factor_gt 0.0585
_refine_ls_shift/su_max 0.000
_refine_ls_shift/su_mean 0.000
_refine_ls_structure_factor_coef Fsqd
_refine_ls_weighting_details 'calc w=1/[\s^2^(Fo^2^)+(0.05P)^2^+1.99P] where P=(Fo^2^+2Fc^2^)/3'
_refine_ls_weighting_scheme calc
_refine_ls_wR_factor_gt 0.1123
_refine_ls_wR_factor_ref 0.1171
_reflns_number_gt 8431
_reflns_number_total 11274
_reflns_threshold_expression >2sigma(I)
_cod_data_source_file ic401753y_si_002.cif
_cod_data_source_block 4
_cod_depositor_comments
;
The following automatic conversions were performed:

'_symmetry_cell_setting' value 'Triclinic' changed to 'triclinic'
according to
/usr/data/users/saulius/automatic-downloads/current/ACS/lib/dictionaries/cif_core.dic
dictionary named 'cif_core.dic' version 2.4.2 from 2011-04-26.

Automatic conversion script
Id: cif_fix_values 2281 2013-09-26 08:29:07Z andrius 
;
_cod_original_sg_symbol_H-M 'P-1   '
_cod_database_code 4337550

loop_
_symmetry_equiv_pos_as_xyz
'x, y, z'
'-x, -y, -z'

loop_
_atom_site_label
_atom_site_type_symbol
_atom_site_fract_x
_atom_site_fract_y
_atom_site_fract_z
_atom_site_U_iso_or_equiv
_atom_site_adp_type
_atom_site_occupancy
_atom_site_symmetry_multiplicity
_atom_site_calc_flag
_atom_site_refinement_flags
_atom_site_disorder_assembly
_atom_site_disorder_group
C1 C 0.1349(3) 0.8074(2) -0.05245(19) 0.0281(7) Uani 1 1 d . . .
C2 C 0.1569(3) 0.8182(2) 0.1050(2) 0.0319(7) Uani 1 1 d . . .
C3 C 0.2875(3) 0.7175(2) 0.1268(2) 0.0326(7) Uani 1 1 d . . .
C4 C 0.3101(3) 0.70889(19) 0.41209(19) 0.0272(7) Uani 1 1 d . . .
C5 C 0.1748(3) 0.7922(2) 0.4376(2) 0.0329(7) Uani 1 1 d . . .
C6 C 0.1955(3) 0.7521(3) 0.5839(2) 0.0396(8) Uani 1 1 d . . .
C7 C 0.4453(3) 0.9294(2) 0.0946(2) 0.0317(7) Uani 1 1 d . . .
C8 C 0.3864(3) 0.9782(2) 0.1225(2) 0.0384(8) Uani 1 1 d . . .
H8 H 0.3039 0.9498 0.1122 0.046 Uiso 1 1 calc R . .
C9 C 0.4511(3) 1.0686(3) 0.1654(2) 0.0432(9) Uani 1 1 d . . .
H9 H 0.4118 1.1011 0.1835 0.052 Uiso 1 1 calc R . .
C10 C 0.5744(3) 1.1115(2) 0.18171(19) 0.0321(7) Uani 1 1 d . . .
H10 H 0.6182 1.1722 0.2114 0.039 Uiso 1 1 calc R . .
C11 C 0.6318(3) 1.0631(3) 0.1533(2) 0.0441(10) Uani 1 1 d . . .
H11 H 0.7143 1.0916 0.1638 0.053 Uiso 1 1 calc R . .
C12 C 0.5678(3) 0.9729(3) 0.1096(2) 0.0429(9) Uani 1 1 d . . .
C13 C 0.6276(3) 0.9276(2) 0.0795(2) 0.0329(7) Uani 1 1 d . . .
H13 H 0.7103 0.9557 0.0905 0.040 Uiso 1 1 calc R . .
C14 C 0.5612(3) 0.8426(2) 0.0346(2) 0.0406(8) Uani 1 1 d . . .
H14 H 0.5955 0.8099 0.0109 0.049 Uiso 1 1 calc R . .
C15 C 0.4372(3) 0.8023(3) 0.0231(2) 0.0410(9) Uani 1 1 d . . .
C16 C 0.3627(3) 0.7095(2) -0.0310(2) 0.0388(8) Uani 1 1 d . . .
C17 C 0.1537(3) 0.6030(2) -0.0790(2) 0.0334(7) Uani 1 1 d . . .
C18 C 0.1539(3) 0.5366(2) -0.13601(18) 0.0308(7) Uani 1 1 d . . .
H18 H 0.2215 0.5477 -0.1493 0.037 Uiso 1 1 calc R . .
C19 C 0.0537(3) 0.4537(3) -0.1734(2) 0.0453(9) Uani 1 1 d . . .
H19 H 0.0534 0.4097 -0.2122 0.054 Uiso 1 1 calc R . .
C20 C -0.0462(3) 0.4377(2) -0.15204(19) 0.0310(7) Uani 1 1 d . . .
H20 H -0.1133 0.3822 -0.1764 0.037 Uiso 1 1 calc R . .
C21 C -0.0473(3) 0.5028(2) -0.0953(2) 0.0329(7) Uani 1 1 d . . .
C22 C -0.1454(3) 0.4893(2) -0.0694(2) 0.0344(8) Uani 1 1 d . . .
H22 H -0.2118 0.4334 -0.0892 0.041 Uiso 1 1 calc R . .
C23 C -0.1416(3) 0.5590(2) -0.0152(2) 0.0338(7) Uani 1 1 d . . .
H23 H -0.2067 0.5526 0.0001 0.041 Uiso 1 1 calc R . .
C24 C -0.0410(3) 0.6366(2) 0.01513(18) 0.0255(6) Uani 1 1 d . . .
H24 H -0.0387 0.6838 0.0518 0.031 Uiso 1 1 calc R . .
C25 C 0.0529(3) 0.5863(3) -0.0591(2) 0.0459(10) Uani 1 1 d . . .
C26 C 0.5808(3) 0.6142(2) 0.17747(19) 0.0337(8) Uani 1 1 d . . .
H26 H 0.6226 0.6772 0.1919 0.040 Uiso 1 1 calc R . .
C27 C 0.6079(3) 0.5641(2) 0.1266(2) 0.0322(7) Uani 1 1 d . . .
H27 H 0.6651 0.5924 0.1061 0.039 Uiso 1 1 calc R . .
C28 C 0.5522(3) 0.4740(2) 0.1061(2) 0.0341(8) Uani 1 1 d . . .
H28 H 0.5712 0.4373 0.0730 0.041 Uiso 1 1 calc R . .
C29 C 0.4627(3) 0.4362(2) 0.1368(2) 0.0312(7) Uani 1 1 d . . .
C30 C 0.3937(3) 0.3409(3) 0.1161(2) 0.0460(10) Uani 1 1 d . . .
H30 H 0.4097 0.3013 0.0835 0.055 Uiso 1 1 calc R . .
C31 C 0.3061(3) 0.3079(2) 0.1432(2) 0.0320(7) Uani 1 1 d . . .
H31 H 0.2600 0.2454 0.1267 0.038 Uiso 1 1 calc R . .
C32 C 0.2797(3) 0.3641(2) 0.19641(18) 0.0265(7) Uani 1 1 d . . .
C33 C 0.1798(3) 0.3389(2) 0.21900(19) 0.0296(7) Uani 1 1 d . . .
H33 H 0.1205 0.2799 0.1947 0.036 Uiso 1 1 calc R . .
C34 C 0.1635(3) 0.3905(2) 0.27030(19) 0.0279(7) Uani 1 1 d . . .
H34 H 0.1058 0.3679 0.2920 0.033 Uiso 1 1 calc R . .
C35 C 0.2358(3) 0.4802(2) 0.2908(2) 0.0396(8) Uani 1 1 d . . .
H35 H 0.2212 0.5206 0.3237 0.048 Uiso 1 1 calc R . .
C36 C 0.3463(3) 0.4552(2) 0.21827(19) 0.0291(7) Uani 1 1 d . . .
C37 C 0.4407(3) 0.4930(2) 0.1887(2) 0.0332(7) Uani 1 1 d . . .
C38 C 0.6120(3) 0.8511(2) 0.2823(2) 0.0495(10) Uani 1 1 d . . .
H38 H 0.5544 0.8380 0.2294 0.059 Uiso 1 1 calc R . .
C39 C 0.7061(3) 0.9351(2) 0.3161(2) 0.0394(8) Uani 1 1 d . . .
H39 H 0.7109 0.9795 0.2871 0.047 Uiso 1 1 calc R . .
C40 C 0.7911(3) 0.9528(2) 0.3909(2) 0.0431(9) Uani 1 1 d . . .
H40 H 0.8579 1.0085 0.4124 0.052 Uiso 1 1 calc R . .
C41 C 0.7821(3) 0.8906(3) 0.4369(2) 0.0432(9) Uani 1 1 d . . .
C42 C 0.8689(3) 0.9083(3) 0.5209(2) 0.0472(10) Uani 1 1 d . . .
H42 H 0.9309 0.9660 0.5473 0.057 Uiso 1 1 calc R . .
C43 C 0.8600(3) 0.8426(3) 0.5600(2) 0.0479(10) Uani 1 1 d . . .
H43 H 0.9185 0.8535 0.6121 0.057 Uiso 1 1 calc R . .
C44 C 0.7653(3) 0.7592(2) 0.5238(2) 0.0346(8) Uani 1 1 d . . .
C45 C 0.7508(3) 0.6899(3) 0.5634(2) 0.0489(10) Uani 1 1 d . . .
H45 H 0.8065 0.6979 0.6158 0.059 Uiso 1 1 calc R . .
C46 C 0.6554(3) 0.6123(3) 0.5243(2) 0.0384(8) Uani 1 1 d . . .
H46 H 0.6447 0.5642 0.5489 0.046 Uiso 1 1 calc R . .
C47 C 0.5693(4) 0.6007(3) 0.4458(2) 0.0508(10) Uani 1 1 d . . .
H47 H 0.5002 0.5464 0.4219 0.061 Uiso 1 1 calc R . .
C48 C 0.6764(3) 0.7396(2) 0.4422(2) 0.0407(9) Uani 1 1 d . . .
C49 C 0.6880(3) 0.8084(2) 0.4002(2) 0.0450(9) Uani 1 1 d . . .
C50 C 0.0213(3) 0.5628(2) 0.4152(2) 0.0365(8) Uani 1 1 d . . .
C51 C -0.0450(3) 0.6166(2) 0.39427(18) 0.0260(7) Uani 1 1 d . . .
H51 H -0.0055 0.6798 0.4124 0.031 Uiso 1 1 calc R . .
C52 C -0.1699(3) 0.5764(2) 0.3464(2) 0.0343(8) Uani 1 1 d . . .
H52 H -0.2140 0.6125 0.3323 0.041 Uiso 1 1 calc R . .
C53 C -0.2279(3) 0.4831(2) 0.3201(2) 0.0371(8) Uani 1 1 d . . .
H53 H -0.3117 0.4562 0.2889 0.045 Uiso 1 1 calc R . .
C54 C -0.1632(3) 0.4285(2) 0.3394(2) 0.0352(8) Uani 1 1 d . . .
H54 H -0.2034 0.3654 0.3204 0.042 Uiso 1 1 calc R . .
C55 C -0.0384(3) 0.4678(2) 0.3870(2) 0.0352(8) Uani 1 1 d . . .
C56 C 0.0332(3) 0.4204(2) 0.4162(2) 0.0344(8) Uani 1 1 d . . .
H56 H -0.0027 0.3570 0.4000 0.041 Uiso 1 1 calc R . .
C57 C 0.1485(3) 0.4599(2) 0.4650(2) 0.0328(7) Uani 1 1 d . . .
H57 H 0.1922 0.4245 0.4833 0.039 Uiso 1 1 calc R . .
C58 C 0.2065(3) 0.5534(2) 0.4900(2) 0.0332(7) Uani 1 1 d . . .
C59 C 0.3377(3) 0.5973(2) 0.5478(2) 0.0376(8) Uani 1 1 d . . .
C60 C 0.4916(3) 0.7469(2) 0.6148(2) 0.0364(8) Uani 1 1 d . . .
C61 C 0.5877(3) 0.7278(3) 0.6632(2) 0.0411(8) Uani 1 1 d . . .
H61 H 0.5769 0.6681 0.6645 0.049 Uiso 1 1 calc R . .
C62 C 0.7003(3) 0.7992(2) 0.7099(2) 0.0336(7) Uani 1 1 d . . .
H62 H 0.7654 0.7868 0.7419 0.040 Uiso 1 1 calc R . .
C63 C 0.7168(3) 0.8890(3) 0.7091(2) 0.0400(8) Uani 1 1 d . . .
H63 H 0.7920 0.9365 0.7408 0.048 Uiso 1 1 calc R . .
C64 C 0.6192(3) 0.9067(2) 0.6603(2) 0.0407(9) Uani 1 1 d . . .
C65 C 0.5065(3) 0.8361(2) 0.6128(2) 0.0329(7) Uani 1 1 d . . .
C66 C 0.4182(3) 0.9258(2) 0.5568(2) 0.0386(8) Uani 1 1 d . . .
H66 H 0.3522 0.9347 0.5215 0.046 Uiso 1 1 calc R . .
C67 C 0.5267(3) 1.0004(2) 0.6044(2) 0.0328(7) Uani 1 1 d . . .
H67 H 0.5299 1.0585 0.6015 0.039 Uiso 1 1 calc R . .
C68 C 0.6276(3) 0.9921(2) 0.6546(2) 0.0327(8) Uani 1 1 d . . .
H68 H 0.7002 1.0429 0.6843 0.039 Uiso 1 1 calc R . .
C69 C 0.0814(6) 0.0741(5) 0.7872(4) 0.0357(15) Uani 0.50 1 d P A 1
H69A H 0.0429 0.1145 0.7686 0.054 Uiso 0.50 1 calc PR A 1
H69B H 0.0245 0.0121 0.7610 0.054 Uiso 0.50 1 calc PR A 1
H69C H 0.1515 0.0855 0.7738 0.054 Uiso 0.50 1 calc PR A 1
C70 C 0.1183(7) 0.0892(5) 0.8719(6) 0.054(2) Uani 0.50 1 d P A 1
C71 C -0.0657(6) -0.0160(5) 0.9189(5) 0.0408(17) Uani 0.50 1 d P B 2
H71A H -0.0801 -0.0714 0.8830 0.061 Uiso 0.50 1 calc PR B 2
H71B H -0.1281 0.0056 0.8940 0.061 Uiso 0.50 1 calc PR B 2
H71C H -0.0678 -0.0274 0.9698 0.061 Uiso 0.50 1 calc PR B 2
C72 C 0.0539(5) 0.0527(4) 0.9341(4) 0.0312(15) Uani 0.50 1 d P B 2
Fe1 Fe 0.21035(4) 0.75681(3) 0.03301(3) 0.03027(12) Uani 1 1 d . . .
Fe2 Fe 0.26358(4) 0.73137(3) 0.50229(3) 0.03118(12) Uani 1 1 d . . .
Mn1 Mn 0.43810(4) 0.65911(3) 0.28720(3) 0.03176(13) Uani 1 1 d . . .
N1 N 0.0872(2) 0.83283(18) -0.10460(16) 0.0305(6) Uani 1 1 d . . .
N2 N 0.1219(2) 0.84611(19) 0.14688(17) 0.0312(6) Uani 1 1 d . . .
N3 N 0.3359(2) 0.69522(18) 0.18206(16) 0.0284(6) Uani 1 1 d . . .
N4 N 0.3429(2) 0.69591(19) 0.35949(17) 0.0331(6) Uani 1 1 d . . .
N5 N 0.1258(2) 0.8290(2) 0.39856(18) 0.0382(7) Uani 1 1 d . . .
N6 N 0.1602(3) 0.76524(19) 0.63257(17) 0.0347(6) Uani 1 1 d . . .
N7 N 0.3802(2) 0.84306(19) 0.05379(17) 0.0347(6) Uani 1 1 d . . .
N8 N 0.2453(2) 0.6843(2) -0.03548(16) 0.0324(6) Uani 1 1 d . . .
N9 N 0.0555(2) 0.65075(18) -0.00340(15) 0.0285(6) Uani 1 1 d . . .
N10 N 0.4995(2) 0.5807(2) 0.2083(2) 0.0406(7) Uani 1 1 d . . .
N11 N 0.3264(2) 0.51412(18) 0.26683(16) 0.0291(6) Uani 1 1 d . . .
N12 N 0.5815(2) 0.6620(2) 0.40516(19) 0.0418(8) Uani 1 1 d . . .
N13 N 0.6010(2) 0.7875(2) 0.32363(17) 0.0377(7) Uani 1 1 d . . .
N14 N 0.1488(3) 0.60399(19) 0.46379(17) 0.0358(7) Uani 1 1 d . . .
N15 N 0.3750(2) 0.6867(2) 0.56533(16) 0.0346(7) Uani 1 1 d . . .
N16 N 0.4082(2) 0.84415(19) 0.56117(18) 0.0350(7) Uani 1 1 d . . .
N17 N 0.1518(3) 0.1037(2) 0.9460(2) 0.0389(7) Uani 0.50 1 d P A 1
N18 N 0.1518(3) 0.1037(2) 0.9460(2) 0.0389(7) Uani 0.50 1 d P B 2
O1 O 0.4108(2) 0.66475(18) -0.06429(15) 0.0445(6) Uani 1 1 d . . .
O2 O 0.4054(2) 0.55228(16) 0.57391(15) 0.0368(6) Uani 1 1 d . . .
O1W O 0.0098(2) 0.77786(16) 0.71870(14) 0.0387(6) Uani 1 1 d . . .
H1X H 0.0539 0.7740 0.6927 0.046 Uiso 1 1 d R . .
H1Y H 0.0548 0.8004 0.7694 0.046 Uiso 1 1 d R . .
O2W O -0.0036(2) 0.72001(17) 0.22784(16) 0.0522(7) Uani 1 1 d . . .
H2X H 0.0244 0.7353 0.2798 0.063 Uiso 1 1 d R . .
H2Y H 0.0210 0.7690 0.2136 0.063 Uiso 1 1 d R . .

loop_
_atom_site_aniso_label
_atom_site_aniso_U_11
_atom_site_aniso_U_22
_atom_site_aniso_U_33
_atom_site_aniso_U_23
_atom_site_aniso_U_13
_atom_site_aniso_U_12
C1 0.0337(17) 0.0284(17) 0.0250(16) 0.0080(13) 0.0171(14) 0.0099(14)
C2 0.0412(18) 0.0294(17) 0.0298(17) 0.0119(14) 0.0198(15) 0.0124(15)
C3 0.0294(17) 0.0351(18) 0.0265(17) 0.0062(14) 0.0087(14) 0.0077(15)
C4 0.0313(16) 0.0119(14) 0.0278(16) -0.0027(12) 0.0039(13) 0.0065(13)
C5 0.0381(18) 0.0363(19) 0.0379(19) 0.0228(16) 0.0207(15) 0.0207(16)
C6 0.042(2) 0.042(2) 0.0305(19) 0.0161(16) 0.0074(16) 0.0163(17)
C7 0.0243(16) 0.0239(16) 0.0356(18) 0.0079(14) -0.0050(13) 0.0133(14)
C8 0.0381(19) 0.0327(19) 0.0344(19) -0.0052(15) 0.0095(15) 0.0118(16)
C9 0.0367(19) 0.041(2) 0.045(2) -0.0042(17) 0.0164(17) 0.0127(17)
C10 0.0365(18) 0.0291(17) 0.0254(17) 0.0061(14) 0.0000(14) 0.0195(15)
C11 0.0313(18) 0.043(2) 0.039(2) -0.0135(17) 0.0191(16) -0.0046(16)
C12 0.0301(18) 0.038(2) 0.040(2) -0.0179(16) 0.0099(15) 0.0025(16)
C13 0.0331(17) 0.0246(17) 0.0350(19) 0.0063(14) 0.0114(15) 0.0068(14)
C14 0.0354(19) 0.0325(19) 0.046(2) -0.0001(16) 0.0094(16) 0.0145(16)
C15 0.0320(18) 0.044(2) 0.0326(19) -0.0042(16) 0.0068(15) 0.0092(16)
C16 0.0327(18) 0.0340(19) 0.043(2) -0.0037(16) 0.0175(16) 0.0081(16)
C17 0.0404(19) 0.0241(16) 0.0339(18) 0.0041(14) 0.0191(15) 0.0076(15)
C18 0.0285(16) 0.0393(19) 0.0219(16) 0.0065(14) 0.0073(13) 0.0134(15)
C19 0.0360(19) 0.041(2) 0.042(2) -0.0154(17) 0.0070(16) 0.0131(17)
C20 0.0226(15) 0.0225(16) 0.0290(17) 0.0064(13) -0.0031(13) 0.0001(13)
C21 0.0384(18) 0.0314(18) 0.0272(17) 0.0099(14) 0.0097(14) 0.0142(15)
C22 0.0347(18) 0.0290(18) 0.0285(18) 0.0063(14) 0.0045(14) 0.0080(15)
C23 0.0341(18) 0.0367(19) 0.0263(17) 0.0126(15) 0.0093(14) 0.0103(15)
C24 0.0258(15) 0.0263(16) 0.0218(16) 0.0110(13) 0.0029(12) 0.0123(13)
C25 0.0313(18) 0.040(2) 0.049(2) -0.0126(17) 0.0119(17) 0.0067(17)
C26 0.0354(18) 0.042(2) 0.0255(17) 0.0167(15) 0.0094(14) 0.0175(16)
C27 0.0228(16) 0.0291(18) 0.0362(19) 0.0021(14) 0.0072(14) 0.0071(14)
C28 0.0281(16) 0.0260(17) 0.044(2) 0.0009(15) 0.0150(15) 0.0080(14)
C29 0.0340(17) 0.0312(18) 0.0377(19) 0.0125(15) 0.0198(15) 0.0172(15)
C30 0.041(2) 0.040(2) 0.059(3) 0.0008(18) 0.0325(19) 0.0087(17)
C31 0.0326(17) 0.0234(16) 0.0321(18) 0.0018(14) 0.0109(14) 0.0053(14)
C32 0.0295(16) 0.0303(17) 0.0241(16) 0.0147(13) 0.0099(13) 0.0151(14)
C33 0.0197(15) 0.0300(17) 0.0263(17) -0.0007(13) 0.0058(13) 0.0007(13)
C34 0.0277(16) 0.0322(17) 0.0269(17) 0.0142(14) 0.0143(13) 0.0099(14)
C35 0.0312(18) 0.0276(18) 0.056(2) 0.0015(16) 0.0191(17) 0.0083(15)
C36 0.0291(16) 0.0292(17) 0.0282(17) 0.0133(14) 0.0126(14) 0.0075(14)
C37 0.0259(16) 0.0323(18) 0.0343(19) 0.0052(15) 0.0119(14) 0.0042(14)
C38 0.043(2) 0.033(2) 0.044(2) 0.0152(17) -0.0107(17) 0.0065(17)
C39 0.0241(16) 0.0333(19) 0.045(2) 0.0088(16) 0.0028(15) 0.0043(15)
C40 0.0356(19) 0.034(2) 0.037(2) 0.0062(16) 0.0101(16) -0.0080(16)
C41 0.041(2) 0.043(2) 0.0207(17) 0.0080(15) 0.0060(15) -0.0058(17)
C42 0.040(2) 0.051(2) 0.031(2) 0.0124(18) 0.0079(16) 0.0002(18)
C43 0.0338(19) 0.040(2) 0.037(2) 0.0017(17) -0.0185(16) 0.0113(17)
C44 0.0227(16) 0.0376(19) 0.0348(19) 0.0054(15) 0.0004(14) 0.0143(15)
C45 0.034(2) 0.039(2) 0.045(2) 0.0135(18) -0.0116(17) 0.0073(17)
C46 0.0301(18) 0.046(2) 0.0333(19) 0.0134(17) 0.0035(15) 0.0159(17)
C47 0.047(2) 0.053(2) 0.0291(19) 0.0186(18) 0.0054(17) -0.0005(19)
C48 0.0278(18) 0.038(2) 0.034(2) 0.0098(16) 0.0049(15) -0.0052(16)
C49 0.0296(18) 0.0320(19) 0.039(2) 0.0055(16) -0.0063(16) -0.0068(16)
C50 0.0366(19) 0.0314(19) 0.037(2) 0.0099(15) 0.0104(15) 0.0124(16)
C51 0.0281(16) 0.0285(17) 0.0247(16) 0.0137(13) 0.0157(13) 0.0076(14)
C52 0.0286(17) 0.0290(18) 0.046(2) 0.0108(16) 0.0134(15) 0.0139(15)
C53 0.0314(17) 0.0371(19) 0.039(2) -0.0102(15) 0.0134(15) 0.0160(16)
C54 0.0373(19) 0.0348(19) 0.0354(19) 0.0042(15) 0.0183(16) 0.0145(16)
C55 0.0410(19) 0.0316(18) 0.0305(18) 0.0182(15) 0.0125(15) 0.0096(16)
C56 0.0364(18) 0.0343(19) 0.040(2) 0.0215(16) 0.0212(16) 0.0122(16)
C57 0.0347(18) 0.0274(17) 0.0336(19) 0.0102(15) 0.0122(15) 0.0097(15)
C58 0.0312(17) 0.0265(17) 0.0341(18) 0.0068(14) 0.0071(14) 0.0086(15)
C59 0.0408(19) 0.0335(19) 0.041(2) 0.0196(16) 0.0150(16) 0.0161(17)
C60 0.0337(18) 0.0278(18) 0.051(2) -0.0004(16) 0.0154(16) 0.0210(15)
C61 0.039(2) 0.038(2) 0.035(2) 0.0141(16) 0.0064(16) 0.0103(17)
C62 0.0302(17) 0.0310(18) 0.0378(19) 0.0121(15) 0.0141(15) 0.0085(15)
C63 0.0313(18) 0.041(2) 0.038(2) 0.0040(16) 0.0044(15) 0.0142(16)
C64 0.0344(19) 0.037(2) 0.036(2) 0.0144(16) 0.0013(15) 0.0078(16)
C65 0.0295(17) 0.0349(19) 0.0377(19) 0.0121(15) 0.0165(15) 0.0127(15)
C66 0.0308(18) 0.0290(19) 0.041(2) 0.0073(16) 0.0085(15) 0.0001(15)
C67 0.0384(18) 0.0342(19) 0.0293(18) 0.0176(15) 0.0146(15) 0.0144(16)
C68 0.0311(17) 0.0309(18) 0.0327(18) 0.0181(15) 0.0151(15) 0.0024(14)
C69 0.035(4) 0.033(4) 0.037(4) 0.011(3) 0.013(3) 0.011(3)
C70 0.030(4) 0.028(4) 0.058(6) -0.006(4) -0.006(4) -0.013(3)
C71 0.040(4) 0.039(4) 0.039(4) 0.021(3) 0.012(3) 0.010(3)
C72 0.019(3) 0.024(3) 0.036(4) 0.007(3) -0.001(3) 0.002(3)
Fe1 0.0320(2) 0.0235(2) 0.0292(3) -0.00003(19) 0.0103(2) 0.0079(2)
Fe2 0.0290(2) 0.0306(3) 0.0280(3) 0.0079(2) 0.0050(2) 0.0111(2)
Mn1 0.0234(2) 0.0260(3) 0.0264(3) 0.0001(2) -0.0007(2) -0.0003(2)
N1 0.0297(14) 0.0277(14) 0.0314(15) 0.0045(12) 0.0110(12) 0.0105(12)
N2 0.0280(14) 0.0370(16) 0.0374(16) 0.0153(13) 0.0239(12) 0.0101(12)
N3 0.0273(13) 0.0257(14) 0.0273(14) 0.0074(11) 0.0106(11) 0.0047(11)
N4 0.0218(13) 0.0322(15) 0.0402(17) 0.0101(13) 0.0092(12) 0.0075(12)
N5 0.0289(15) 0.0379(17) 0.0370(17) 0.0081(13) 0.0011(12) 0.0130(13)
N6 0.0373(16) 0.0343(16) 0.0340(16) 0.0118(13) 0.0093(13) 0.0199(13)
N7 0.0299(15) 0.0368(16) 0.0331(16) 0.0017(13) 0.0145(12) 0.0088(13)
N8 0.0229(13) 0.0419(17) 0.0233(14) -0.0025(12) -0.0013(11) 0.0163(13)
N9 0.0255(13) 0.0345(15) 0.0203(13) 0.0048(11) 0.0065(11) 0.0090(12)
N10 0.0216(14) 0.0331(16) 0.060(2) 0.0034(14) 0.0165(14) 0.0051(12)
N11 0.0293(14) 0.0269(14) 0.0263(14) 0.0065(11) 0.0101(11) 0.0066(12)
N12 0.0241(14) 0.0320(16) 0.0477(19) 0.0164(14) -0.0058(13) 0.0038(13)
N13 0.0274(14) 0.0375(16) 0.0317(16) 0.0124(13) 0.0072(12) -0.0033(13)
N14 0.0348(15) 0.0342(16) 0.0336(16) 0.0147(13) 0.0093(13) 0.0100(13)
N15 0.0358(15) 0.0371(17) 0.0231(14) 0.0110(12) 0.0030(12) 0.0128(13)
N16 0.0333(15) 0.0278(15) 0.0429(17) -0.0054(12) 0.0165(13) 0.0145(13)
N17 0.0365(17) 0.0373(17) 0.049(2) -0.0010(14) 0.0194(15) 0.0232(15)
N18 0.0365(17) 0.0373(17) 0.049(2) -0.0010(14) 0.0194(15) 0.0232(15)
O1 0.0460(14) 0.0464(15) 0.0410(15) -0.0013(12) 0.0219(12) 0.0181(13)
O2 0.0329(12) 0.0401(14) 0.0434(14) 0.0243(12) 0.0163(11) 0.0160(11)
O1W 0.0379(13) 0.0437(15) 0.0331(13) 0.0099(11) 0.0123(11) 0.0164(12)
O2W 0.0369(14) 0.0341(14) 0.0438(15) -0.0176(12) 0.0108(12) -0.0210(11)

loop_
_atom_type_symbol
_atom_type_description
_atom_type_scat_dispersion_real
_atom_type_scat_dispersion_imag
_atom_type_scat_source
C C 0.0033 0.0016 'International Tables Vol C Tables 4.2.6.8 and 6.1.1.4'
H H 0.0000 0.0000 'International Tables Vol C Tables 4.2.6.8 and 6.1.1.4'
N N 0.0061 0.0033 'International Tables Vol C Tables 4.2.6.8 and 6.1.1.4'
O O 0.0106 0.0060 'International Tables Vol C Tables 4.2.6.8 and 6.1.1.4'
Fe Fe 0.3463 0.8444 'International Tables Vol C Tables 4.2.6.8 and 6.1.1.4'
Mn Mn 0.3368 0.7283 'International Tables Vol C Tables 4.2.6.8 and 6.1.1.4'

loop_
_geom_angle_atom_site_label_1
_geom_angle_atom_site_label_2
_geom_angle_atom_site_label_3
_geom_angle
N1 C1 Fe1 176.7(3)
N2 C2 Fe1 174.1(3)
N3 C3 Fe1 178.2(3)
N4 C4 Fe2 177.3(2)
N5 C5 Fe2 177.6(3)
N6 C6 Fe2 177.7(3)
N7 C7 C12 122.5(3)
N7 C7 C8 118.0(3)
C12 C7 C8 119.5(3)
C9 C8 C7 119.8(3)
C9 C8 H8 120.1
C7 C8 H8 120.1
C8 C9 C10 120.6(3)
C8 C9 H9 119.7
C10 C9 H9 119.7
C11 C10 C9 119.3(3)
C11 C10 H10 120.3
C9 C10 H10 120.3
C12 C11 C10 120.7(3)
C12 C11 H11 119.6
C10 C11 H11 119.6
C11 C12 C7 120.1(3)
C11 C12 C13 118.9(3)
C7 C12 C13 120.9(3)
C14 C13 C12 116.9(3)
C14 C13 H13 121.6
C12 C13 H13 121.6
C13 C14 C15 118.8(3)
C13 C14 H14 120.6
C15 C14 H14 120.6
N7 C15 C14 125.1(3)
N7 C15 C16 116.7(3)
C14 C15 C16 118.1(3)
O1 C16 N8 130.3(3)
O1 C16 C15 120.9(3)
N8 C16 C15 108.8(3)
N8 C17 C25 112.9(3)
N8 C17 C18 127.3(3)
C25 C17 C18 119.7(3)
C17 C18 C19 120.6(3)
C17 C18 H18 119.7
C19 C18 H18 119.7
C18 C19 C20 119.0(3)
C18 C19 H19 120.5
C20 C19 H19 120.5
C21 C20 C19 121.0(3)
C21 C20 H20 119.5
C19 C20 H20 119.5
C20 C21 C25 119.6(3)
C20 C21 C22 123.5(3)
C25 C21 C22 116.9(3)
C23 C22 C21 119.9(3)
C23 C22 H22 120.1
C21 C22 H22 120.1
C24 C23 C22 117.8(3)
C24 C23 H23 121.1
C22 C23 H23 121.1
N9 C24 C23 124.7(3)
N9 C24 H24 117.7
C23 C24 H24 117.7
N9 C25 C17 118.6(3)
N9 C25 C21 121.2(3)
C17 C25 C21 120.1(3)
N10 C26 C27 124.9(3)
N10 C26 H26 117.5
C27 C26 H26 117.5
C28 C27 C26 119.2(3)
C28 C27 H27 120.4
C26 C27 H27 120.4
C27 C28 C29 117.1(3)
C27 C28 H28 121.5
C29 C28 H28 121.5
C37 C29 C28 119.6(3)
C37 C29 C30 118.5(3)
C28 C29 C30 121.9(3)
C31 C30 C29 120.3(3)
C31 C30 H30 119.8
C29 C30 H30 119.8
C30 C31 C32 123.1(3)
C30 C31 H31 118.5
C32 C31 H31 118.5
C36 C32 C33 114.0(3)
C36 C32 C31 117.5(3)
C33 C32 C31 127.6(3)
C34 C33 C32 125.3(3)
C34 C33 H33 117.4
C32 C33 H33 117.4
C33 C34 C35 115.5(3)
C33 C34 H34 122.3
C35 C34 H34 122.3
N11 C35 C34 124.0(3)
N11 C35 H35 118.0
C34 C35 H35 118.0
N11 C36 C32 121.9(3)
N11 C36 C37 117.5(3)
C32 C36 C37 120.6(3)
N10 C37 C29 121.0(3)
N10 C37 C36 118.9(3)
C29 C37 C36 120.0(3)
N13 C38 C39 121.4(3)
N13 C38 H38 119.3
C39 C38 H38 119.3
C40 C39 C38 119.3(3)
C40 C39 H39 120.4
C38 C39 H39 120.4
C39 C40 C41 121.5(3)
C39 C40 H40 119.2
C41 C40 H40 119.2
C49 C41 C40 116.5(3)
C49 C41 C42 119.8(3)
C40 C41 C42 123.7(3)
C43 C42 C41 120.6(4)
C43 C42 H42 119.7
C41 C42 H42 119.7
C42 C43 C44 120.3(3)
C42 C43 H43 119.8
C44 C43 H43 119.9
C43 C44 C45 122.0(3)
C43 C44 C48 120.9(3)
C45 C44 C48 117.1(3)
C46 C45 C44 117.8(3)
C46 C45 H45 121.1
C44 C45 H45 121.1
C45 C46 C47 121.2(4)
C45 C46 H46 119.4
C47 C46 H46 119.4
N12 C47 C46 123.2(4)
N12 C47 H47 118.4
C46 C47 H47 118.4
N12 C48 C49 117.6(3)
N12 C48 C44 123.7(3)
C49 C48 C44 118.7(3)
C41 C49 N13 123.4(3)
C41 C49 C48 119.7(3)
N13 C49 C48 116.8(3)
C51 C50 C55 119.6(3)
C51 C50 N14 120.2(3)
C55 C50 N14 120.2(3)
C52 C51 C50 120.3(3)
C52 C51 H51 119.8
C50 C51 H51 119.8
C53 C52 C51 119.6(3)
C53 C52 H52 120.2
C51 C52 H52 120.2
C52 C53 C54 120.9(3)
C52 C53 H53 119.5
C54 C53 H53 119.5
C53 C54 C55 120.0(3)
C53 C54 H54 120.0
C55 C54 H54 120.0
C56 C55 C54 125.1(3)
C56 C55 C50 115.1(3)
C54 C55 C50 119.5(3)
C57 C56 C55 123.3(3)
C57 C56 H56 118.3
C55 C56 H56 118.3
C56 C57 C58 120.7(3)
C56 C57 H57 119.7
C58 C57 H57 119.7
N14 C58 C57 120.9(3)
N14 C58 C59 119.3(3)
C57 C58 C59 119.8(3)
O2 C59 N15 125.8(3)
O2 C59 C58 123.8(3)
N15 C59 C58 110.4(3)
N15 C60 C61 127.8(3)
N15 C60 C65 111.3(3)
C61 C60 C65 120.8(3)
C60 C61 C62 119.2(3)
C60 C61 H61 120.4
C62 C61 H61 120.4
C63 C62 C61 120.8(3)
C63 C62 H62 119.6
C61 C62 H62 119.6
C64 C63 C62 119.1(3)
C64 C63 H63 120.4
C62 C63 H63 120.4
C68 C64 C65 116.1(3)
C68 C64 C63 123.1(3)
C65 C64 C63 120.8(3)
N16 C65 C64 126.3(3)
N16 C65 C60 114.4(3)
C64 C65 C60 119.2(3)
N16 C66 C67 120.7(3)
N16 C66 H66 119.6
C67 C66 H66 119.6
C68 C67 C66 122.7(3)
C68 C67 H67 118.6
C66 C67 H67 118.6
C67 C68 C64 117.6(3)
C67 C68 H68 121.2
C64 C68 H68 121.2
N17 C70 C69 178.9(8)
C72 C71 H71A 109.5
C72 C71 H71B 109.5
H71A C71 H71B 109.5
C72 C71 H71C 109.5
H71A C71 H71C 109.5
H71B C71 H71C 109.5
N8 Fe1 C3 92.28(10)
N8 Fe1 C1 93.65(9)
C3 Fe1 C1 173.74(13)
N8 Fe1 C2 172.32(10)
C3 Fe1 C2 85.53(14)
C1 Fe1 C2 88.85(13)
N8 Fe1 N9 84.05(12)
C3 Fe1 N9 92.66(10)
C1 Fe1 N9 89.98(9)
C2 Fe1 N9 88.69(10)
N8 Fe1 N7 81.06(12)
C3 Fe1 N7 86.18(10)
C1 Fe1 N7 92.73(9)
C2 Fe1 N7 106.09(10)
N9 Fe1 N7 165.01(11)
N15 Fe2 C5 170.12(10)
N15 Fe2 C4 89.85(9)
C5 Fe2 C4 85.27(13)
N15 Fe2 N16 78.93(12)
C5 Fe2 N16 92.80(11)
C4 Fe2 N16 93.78(9)
N15 Fe2 N14 84.51(12)
C5 Fe2 N14 103.83(11)
C4 Fe2 N14 87.62(9)
N16 Fe2 N14 163.37(12)
N15 Fe2 C6 96.65(10)
C5 Fe2 C6 88.80(14)
C4 Fe2 C6 172.65(13)
N16 Fe2 C6 90.83(11)
N14 Fe2 C6 89.59(11)
N3 Mn1 N4 92.77(10)
N3 Mn1 N11 103.58(10)
N4 Mn1 N11 89.47(10)
N3 Mn1 N13 92.37(10)
N4 Mn1 N13 101.68(11)
N11 Mn1 N13 160.13(11)
N3 Mn1 N12 164.03(10)
N4 Mn1 N12 87.99(11)
N11 Mn1 N12 92.37(10)
N13 Mn1 N12 71.88(10)
N3 Mn1 N10 90.60(11)
N4 Mn1 N10 163.76(10)
N11 Mn1 N10 74.30(10)
N13 Mn1 N10 94.04(11)
N12 Mn1 N10 93.10(12)
C3 N3 Mn1 176.49(19)
C4 N4 Mn1 163.7(2)
C15 N7 C7 115.6(2)
C15 N7 Fe1 111.88(17)
C7 N7 Fe1 132.45(17)
C17 N8 C16 124.4(2)
C17 N8 Fe1 115.17(17)
C16 N8 Fe1 119.83(17)
C24 N9 C25 119.3(2)
C24 N9 Fe1 131.61(17)
C25 N9 Fe1 109.03(16)
C37 N10 C26 118.2(2)
C37 N10 Mn1 114.10(17)
C26 N10 Mn1 127.62(18)
C35 N11 C36 117.7(2)
C35 N11 Mn1 126.86(17)
C36 N11 Mn1 115.11(15)
C47 N12 C48 116.9(3)
C47 N12 Mn1 126.1(2)
C48 N12 Mn1 116.0(2)
C38 N13 C49 117.7(3)
C38 N13 Mn1 125.43(17)
C49 N13 Mn1 116.1(2)
C58 N14 C50 119.4(3)
C58 N14 Fe2 109.4(2)
C50 N14 Fe2 131.2(2)
C59 N15 C60 124.9(3)
C59 N15 Fe2 115.3(2)
C60 N15 Fe2 118.9(2)
C66 N16 C65 116.6(3)
C66 N16 Fe2 127.0(2)
C65 N16 Fe2 116.4(2)
H1X O1W H1Y 109.5
H2X O2W H2Y 106.0

loop_
_geom_bond_atom_site_label_1
_geom_bond_atom_site_label_2
_geom_bond_distance
C1 N1 1.133(3)
C1 Fe1 1.939(3)
C2 N2 1.111(3)
C2 Fe1 1.955(3)
C3 N3 1.145(3)
C3 Fe1 1.936(3)
C4 N4 1.175(3)
C4 Fe2 1.933(3)
C5 N5 1.130(3)
C5 Fe2 1.921(3)
C6 N6 1.134(4)
C6 Fe2 1.978(4)
C7 N7 1.320(3)
C7 C12 1.385(5)
C7 C8 1.401(5)
C8 C9 1.379(5)
C8 H8 0.9300
C9 C10 1.387(5)
C9 H9 0.9300
C10 C11 1.385(5)
C10 H10 0.9300
C11 C12 1.379(5)
C11 H11 0.9300
C12 C13 1.392(5)
C13 C14 1.323(5)
C13 H13 0.9300
C14 C15 1.414(5)
C14 H14 0.9300
C15 N7 1.319(4)
C15 C16 1.474(5)
C16 O1 1.294(3)
C16 N8 1.373(3)
C17 N8 1.346(3)
C17 C25 1.387(5)
C17 C18 1.389(5)
C18 C19 1.390(5)
C18 H18 0.9300
C19 C20 1.394(5)
C19 H19 0.9300
C20 C21 1.377(5)
C20 H20 0.9300
C21 C25 1.396(5)
C21 C22 1.426(5)
C22 C23 1.371(5)
C22 H22 0.9300
C23 C24 1.340(4)
C23 H23 0.9300
C24 N9 1.325(3)
C24 H24 0.9300
C25 N9 1.335(4)
C26 N10 1.318(3)
C26 C27 1.348(5)
C26 H26 0.9300
C27 C28 1.326(4)
C27 H27 0.9300
C28 C29 1.413(4)
C28 H28 0.9300
C29 C37 1.384(5)
C29 C30 1.419(5)
C30 C31 1.333(5)
C30 H30 0.9300
C31 C32 1.432(4)
C31 H31 0.9300
C32 C36 1.355(4)
C32 C33 1.403(4)
C33 C34 1.280(4)
C33 H33 0.9300
C34 C35 1.352(5)
C34 H34 0.9300
C35 N11 1.330(3)
C35 H35 0.9300
C36 N11 1.352(3)
C36 C37 1.449(4)
C37 N10 1.295(3)
C38 N13 1.332(4)
C38 C39 1.367(5)
C38 H38 0.9300
C39 C40 1.335(5)
C39 H39 0.9300
C40 C41 1.373(4)
C40 H40 0.9300
C41 C49 1.351(5)
C41 C42 1.463(5)
C42 C43 1.333(5)
C42 H42 0.9300
C43 C44 1.365(5)
C43 H43 0.9300
C44 C45 1.388(5)
C44 C48 1.437(5)
C45 C46 1.317(5)
C45 H45 0.9300
C46 C47 1.408(5)
C46 H46 0.9300
C47 N12 1.294(5)
C47 H47 0.9300
C48 N12 1.310(4)
C48 C49 1.408(5)
C49 N13 1.358(4)
C50 C51 1.392(5)
C50 C55 1.401(5)
C50 N14 1.418(4)
C51 C52 1.390(4)
C51 H51 0.9300
C52 C53 1.374(5)
C52 H52 0.9300
C53 C54 1.384(5)
C53 H53 0.9300
C54 C55 1.388(5)
C54 H54 0.9300
C55 C56 1.381(5)
C56 C57 1.302(5)
C56 H56 0.9300
C57 C58 1.375(5)
C57 H57 0.9300
C58 N14 1.292(4)
C58 C59 1.490(5)
C59 O2 1.302(4)
C59 N15 1.318(4)
C60 N15 1.368(4)
C60 C61 1.388(5)
C60 C65 1.391(5)
C61 C62 1.392(5)
C61 H61 0.9300
C62 C63 1.392(5)
C62 H62 0.9300
C63 C64 1.392(5)
C63 H63 0.9300
C64 C68 1.362(5)
C64 C65 1.390(5)
C65 N16 1.334(4)
C66 N16 1.292(4)
C66 C67 1.391(5)
C66 H66 0.9300
C67 C68 1.353(5)
C67 H67 0.9300
C68 H68 0.9300
C69 C70 1.397(11)
C69 H69A 0.9600
C69 H69B 0.9600
C69 H69C 0.9600
C70 N17 1.219(9)
C71 C72 1.459(9)
C71 H71A 0.9600
C71 H71B 0.9600
C71 H71C 0.9600
Fe1 N8 1.852(3)
Fe1 N9 1.959(3)
Fe1 N7 2.011(3)
Fe2 N15 1.890(3)
Fe2 N16 1.951(3)
Fe2 N14 1.951(3)
Mn1 N3 2.166(3)
Mn1 N4 2.194(3)
Mn1 N11 2.201(3)
Mn1 N13 2.214(3)
Mn1 N12 2.263(3)
Mn1 N10 2.271(3)
O1W H1X 0.8501
O1W H1Y 0.8500
O2W H2X 0.8501
O2W H2Y 0.8500

loop_
_geom_torsion_atom_site_label_1
_geom_torsion_atom_site_label_2
_geom_torsion_atom_site_label_3
_geom_torsion_atom_site_label_4
_geom_torsion
N7 C7 C8 C9 -180.0(3)
C12 C7 C8 C9 -0.7(5)
C7 C8 C9 C10 -0.6(6)
C8 C9 C10 C11 1.1(6)
C9 C10 C11 C12 -0.4(6)
C10 C11 C12 C7 -0.9(6)
C10 C11 C12 C13 177.6(4)
N7 C7 C12 C11 -179.4(3)
C8 C7 C12 C11 1.4(6)
N7 C7 C12 C13 2.2(6)
C8 C7 C12 C13 -177.1(3)
C11 C12 C13 C14 -176.8(4)
C7 C12 C13 C14 1.7(6)
C12 C13 C14 C15 -2.8(5)
C13 C14 C15 N7 0.2(6)
C13 C14 C15 C16 176.4(4)
N7 C15 C16 O1 179.5(3)
C14 C15 C16 O1 3.0(5)
N7 C15 C16 N8 -1.9(4)
C14 C15 C16 N8 -178.4(3)
N8 C17 C18 C19 177.0(3)
C25 C17 C18 C19 0.2(5)
C17 C18 C19 C20 -0.9(5)
C18 C19 C20 C21 0.6(5)
C19 C20 C21 C25 0.4(5)
C19 C20 C21 C22 -178.2(3)
C20 C21 C22 C23 -177.3(3)
C25 C21 C22 C23 4.1(5)
C21 C22 C23 C24 -3.6(5)
C22 C23 C24 N9 -0.2(4)
N8 C17 C25 N9 2.0(5)
C18 C17 C25 N9 179.2(3)
N8 C17 C25 C21 -176.4(3)
C18 C17 C25 C21 0.9(6)
C20 C21 C25 N9 -179.5(3)
C22 C21 C25 N9 -0.7(5)
C20 C21 C25 C17 -1.2(6)
C22 C21 C25 C17 177.6(3)
N10 C26 C27 C28 -1.5(5)
C26 C27 C28 C29 2.7(5)
C27 C28 C29 C37 -2.7(5)
C27 C28 C29 C30 177.3(3)
C37 C29 C30 C31 3.0(6)
C28 C29 C30 C31 -176.9(3)
C29 C30 C31 C32 -2.7(6)
C30 C31 C32 C36 1.4(5)
C30 C31 C32 C33 170.1(4)
C36 C32 C33 C34 -14.8(5)
C31 C32 C33 C34 176.1(3)
C32 C33 C34 C35 13.7(5)
C33 C34 C35 N11 -6.2(5)
C33 C32 C36 N11 8.3(4)
C31 C32 C36 N11 178.5(3)
C33 C32 C36 C37 -170.6(3)
C31 C32 C36 C37 -0.3(5)
C28 C29 C37 N10 1.3(5)
C30 C29 C37 N10 -178.7(3)
C28 C29 C37 C36 177.9(3)
C30 C29 C37 C36 -2.1(5)
N11 C36 C37 N10 -1.5(4)
C32 C36 C37 N10 177.4(3)
N11 C36 C37 C29 -178.1(3)
C32 C36 C37 C29 0.8(5)
N13 C38 C39 C40 2.3(6)
C38 C39 C40 C41 -4.2(6)
C39 C40 C41 C49 4.8(4)
C39 C40 C41 C42 -176.5(3)
C49 C41 C42 C43 3.6(6)
C40 C41 C42 C43 -175.0(4)
C41 C42 C43 C44 -3.8(6)
C42 C43 C44 C45 -178.1(4)
C42 C43 C44 C48 2.4(6)
C43 C44 C45 C46 178.8(4)
C48 C44 C45 C46 -1.7(6)
C44 C45 C46 C47 -1.6(6)
C45 C46 C47 N12 4.5(7)
C43 C44 C48 N12 -177.8(4)
C45 C44 C48 N12 2.7(6)
C43 C44 C48 C49 -0.7(6)
C45 C44 C48 C49 179.8(4)
C40 C41 C49 N13 -3.7(6)
C42 C41 C49 N13 177.6(4)
C40 C41 C49 C48 176.8(3)
C42 C41 C49 C48 -1.9(6)
N12 C48 C49 C41 177.8(4)
C44 C48 C49 C41 0.5(6)
N12 C48 C49 N13 -1.7(6)
C44 C48 C49 N13 -179.0(3)
C55 C50 C51 C52 0.6(5)
N14 C50 C51 C52 179.8(3)
C50 C51 C52 C53 0.3(5)
C51 C52 C53 C54 -1.1(5)
C52 C53 C54 C55 1.0(5)
C53 C54 C55 C56 173.9(3)
C53 C54 C55 C50 -0.2(5)
C51 C50 C55 C56 -175.3(3)
N14 C50 C55 C56 5.5(5)
C51 C50 C55 C54 -0.6(5)
N14 C50 C55 C54 -179.9(3)
C54 C55 C56 C57 -175.5(3)
C50 C55 C56 C57 -1.2(5)
C55 C56 C57 C58 -0.7(5)
C56 C57 C58 N14 -1.9(5)
C56 C57 C58 C59 178.3(3)
N14 C58 C59 O2 -175.9(3)
C57 C58 C59 O2 3.8(5)
N14 C58 C59 N15 1.6(5)
C57 C58 C59 N15 -178.6(3)
N15 C60 C61 C62 -179.7(3)
C65 C60 C61 C62 -0.4(5)
C60 C61 C62 C63 0.8(5)
C61 C62 C63 C64 -0.7(5)
C62 C63 C64 C68 -178.8(3)
C62 C63 C64 C65 0.1(6)
C68 C64 C65 N16 2.1(6)
C63 C64 C65 N16 -176.9(3)
C68 C64 C65 C60 179.3(3)
C63 C64 C65 C60 0.2(6)
N15 C60 C65 N16 -3.2(4)
C61 C60 C65 N16 177.4(3)
N15 C60 C65 C64 179.3(3)
C61 C60 C65 C64 -0.1(5)
N16 C66 C67 C68 2.6(6)
C66 C67 C68 C64 -2.5(5)
C65 C64 C68 C67 0.3(5)
C63 C64 C68 C67 179.3(4)
N3 Mn1 N4 C4 179.5(7)
N11 Mn1 N4 C4 76.0(7)
N13 Mn1 N4 C4 -87.5(7)
N12 Mn1 N4 C4 -16.4(7)
N10 Mn1 N4 C4 77.8(8)
C14 C15 N7 C7 3.5(5)
C16 C15 N7 C7 -172.8(3)
C14 C15 N7 Fe1 -173.6(3)
C16 C15 N7 Fe1 10.1(4)
C12 C7 N7 C15 -4.5(4)
C8 C7 N7 C15 174.7(3)
C12 C7 N7 Fe1 171.8(2)
C8 C7 N7 Fe1 -9.0(4)
N8 Fe1 N7 C15 -11.42(18)
C3 Fe1 N7 C15 81.5(2)
C1 Fe1 N7 C15 -104.7(2)
C2 Fe1 N7 C15 165.7(2)
N9 Fe1 N7 C15 -4.5(6)
N8 Fe1 N7 C7 172.2(3)
C3 Fe1 N7 C7 -94.9(3)
C1 Fe1 N7 C7 78.9(3)
C2 Fe1 N7 C7 -10.7(3)
N9 Fe1 N7 C7 179.1(3)
C25 C17 N8 C16 166.2(3)
C18 C17 N8 C16 -10.8(5)
C25 C17 N8 Fe1 -4.7(4)
C18 C17 N8 Fe1 178.3(3)
O1 C16 N8 C17 -0.6(5)
C15 C16 N8 C17 -179.1(3)
O1 C16 N8 Fe1 169.8(3)
C15 C16 N8 Fe1 -8.6(4)
C3 Fe1 N8 C17 96.83(19)
C1 Fe1 N8 C17 -85.21(19)
N9 Fe1 N8 C17 4.39(18)
N7 Fe1 N8 C17 -177.4(2)
C3 Fe1 N8 C16 -74.5(2)
C1 Fe1 N8 C16 103.5(2)
N9 Fe1 N8 C16 -166.9(2)
N7 Fe1 N8 C16 11.26(19)
C23 C24 N9 C25 3.6(4)
C23 C24 N9 Fe1 -179.8(2)
C17 C25 N9 C24 178.7(3)
C21 C25 N9 C24 -2.9(5)
C17 C25 N9 Fe1 1.4(4)
C21 C25 N9 Fe1 179.8(3)
C3 Fe1 N9 C24 88.0(2)
C1 Fe1 N9 C24 -86.3(2)
C2 Fe1 N9 C24 2.6(2)
N7 Fe1 N9 C24 173.2(3)
C3 Fe1 N9 C25 -95.1(2)
C1 Fe1 N9 C25 90.6(2)
C2 Fe1 N9 C25 179.4(2)
N7 Fe1 N9 C25 -10.0(5)
C29 C37 N10 C26 0.0(4)
C36 C37 N10 C26 -176.6(3)
C29 C37 N10 Mn1 176.2(2)
C36 C37 N10 Mn1 -0.4(3)
C27 C26 N10 C37 0.1(4)
C27 C26 N10 Mn1 -175.6(2)
N3 Mn1 N10 C37 -102.6(2)
N4 Mn1 N10 C37 -0.6(5)
N11 Mn1 N10 C37 1.33(18)
N13 Mn1 N10 C37 165.0(2)
N12 Mn1 N10 C37 92.9(2)
N3 Mn1 N10 C26 73.2(2)
N4 Mn1 N10 C26 175.2(3)
N11 Mn1 N10 C26 177.1(3)
N13 Mn1 N10 C26 -19.3(2)
N12 Mn1 N10 C26 -91.3(2)
C34 C35 N11 C36 0.7(5)
C34 C35 N11 Mn1 174.0(2)
C32 C36 N11 C35 -2.2(4)
C37 C36 N11 C35 176.7(3)
C32 C36 N11 Mn1 -176.2(2)
C37 C36 N11 Mn1 2.6(3)
N3 Mn1 N11 C35 -88.8(2)
N4 Mn1 N11 C35 4.0(2)
N13 Mn1 N11 C35 128.7(3)
N12 Mn1 N11 C35 91.9(2)
N10 Mn1 N11 C35 -175.5(2)
N3 Mn1 N11 C36 84.65(17)
N4 Mn1 N11 C36 177.38(17)
N13 Mn1 N11 C36 -57.9(4)
N12 Mn1 N11 C36 -94.65(18)
N10 Mn1 N11 C36 -2.10(16)
C46 C47 N12 C48 -3.5(6)
C46 C47 N12 Mn1 -171.0(3)
C49 C48 N12 C47 -177.2(4)
C44 C48 N12 C47 -0.1(6)
C49 C48 N12 Mn1 -8.4(5)
C44 C48 N12 Mn1 168.8(3)
N3 Mn1 N12 C47 168.1(4)
N4 Mn1 N12 C47 75.0(4)
N11 Mn1 N12 C47 -14.3(4)
N13 Mn1 N12 C47 178.0(4)
N10 Mn1 N12 C47 -88.7(4)
N3 Mn1 N12 C48 0.5(6)
N4 Mn1 N12 C48 -92.6(3)
N11 Mn1 N12 C48 178.0(3)
N13 Mn1 N12 C48 10.4(3)
N10 Mn1 N12 C48 103.6(3)
C39 C38 N13 C49 -1.2(5)
C39 C38 N13 Mn1 168.1(3)
C41 C49 N13 C38 2.0(6)
C48 C49 N13 C38 -178.5(3)
C41 C49 N13 Mn1 -168.3(3)
C48 C49 N13 Mn1 11.2(5)
N3 Mn1 N13 C38 -3.3(2)
N4 Mn1 N13 C38 -96.6(2)
N11 Mn1 N13 C38 140.4(3)
N12 Mn1 N13 C38 179.4(3)
N10 Mn1 N13 C38 87.5(2)
N3 Mn1 N13 C49 166.1(3)
N4 Mn1 N13 C49 72.8(3)
N11 Mn1 N13 C49 -50.1(5)
N12 Mn1 N13 C49 -11.1(3)
N10 Mn1 N13 C49 -103.1(3)
C57 C58 N14 C50 6.3(5)
C59 C58 N14 C50 -174.0(3)
C57 C58 N14 Fe2 -173.9(3)
C59 C58 N14 Fe2 5.9(4)
C51 C50 N14 C58 172.6(3)
C55 C50 N14 C58 -8.2(5)
C51 C50 N14 Fe2 -7.3(5)
C55 C50 N14 Fe2 172.0(3)
N15 Fe2 N14 C58 -8.3(2)
C5 Fe2 N14 C58 166.4(2)
C4 Fe2 N14 C58 81.8(2)
N16 Fe2 N14 C58 -13.4(6)
C6 Fe2 N14 C58 -105.0(2)
N15 Fe2 N14 C50 171.6(3)
C5 Fe2 N14 C50 -13.8(3)
C4 Fe2 N14 C50 -98.3(3)
N16 Fe2 N14 C50 166.4(4)
C6 Fe2 N14 C50 74.9(3)
O2 C59 N15 C60 -0.5(6)
C58 C59 N15 C60 -178.0(3)
O2 C59 N15 Fe2 168.7(3)
C58 C59 N15 Fe2 -8.8(4)
C61 C60 N15 C59 -8.6(6)
C65 C60 N15 C59 172.1(3)
C61 C60 N15 Fe2 -177.5(3)
C65 C60 N15 Fe2 3.2(4)
C4 Fe2 N15 C59 -77.8(3)
N16 Fe2 N15 C59 -171.6(3)
N14 Fe2 N15 C59 9.9(3)
C6 Fe2 N15 C59 98.8(2)
C4 Fe2 N15 C60 92.2(3)
N16 Fe2 N15 C60 -1.7(3)
N14 Fe2 N15 C60 179.8(3)
C6 Fe2 N15 C60 -91.2(3)
C67 C66 N16 C65 -0.2(5)
C67 C66 N16 Fe2 178.2(2)
C64 C65 N16 C66 -2.1(5)
C60 C65 N16 C66 -179.5(3)
C64 C65 N16 Fe2 179.3(3)
C60 C65 N16 Fe2 2.0(4)
N15 Fe2 N16 C66 -178.6(3)
C5 Fe2 N16 C66 6.9(3)
C4 Fe2 N16 C66 92.3(3)
N14 Fe2 N16 C66 -173.3(4)
C6 Fe2 N16 C66 -82.0(3)
N15 Fe2 N16 C65 -0.2(2)
C5 Fe2 N16 C65 -174.8(2)
C4 Fe2 N16 C65 -89.3(2)
N14 Fe2 N16 C65 5.0(6)
C6 Fe2 N16 C65 96.4(2)
